data_4122142
loop_
_publ_author_name
'Ye, Heng-Yun'
'Li, Shen-Hui'
'Zhang, Yi'
'Zhou, Lei'
'Deng, Feng'
'Xiong, Ren-Gen'

_publ_section_title
;
 Solid State Molecular Dynamic Investigation of An Inclusion
 Ferroelectric: [(2,6-Diisopropylanilinium)([18]crown-6)]BF4.
;
_journal_issue 28
_journal_name_full 'Journal of the American Chemical Society'
_journal_page_first 10033
_journal_page_last 10040
_journal_paper_doi 10.1021/ja503344b
_journal_volume 136
_journal_year 2014
_chemical_formula_sum 'C24 H44 B F4 N O6'
_chemical_formula_weight 529.41
_chemical_name_systematic
; 
 ? 
;
_space_group_IT_number 60
_symmetry_cell_setting orthorhombic
_symmetry_space_group_name_Hall '-P 2n 2ab'
_symmetry_space_group_name_H-M 'P b c n'
_atom_sites_solution_hydrogens geom
_atom_sites_solution_primary direct
_atom_sites_solution_secondary difmap
_audit_creation_method SHELXL-97
_cell_angle_alpha 90.00
_cell_angle_beta 90.00
_cell_angle_gamma 90.00
_cell_formula_units_Z 8
_cell_length_a 16.868(5)
_cell_length_b 17.468(5)
_cell_length_c 18.823(5)
_cell_measurement_reflns_used 12726
_cell_measurement_temperature 193(2)
_cell_measurement_theta_max 27.5087
_cell_measurement_theta_min 3.1826
_cell_volume 5546(3)
_computing_structure_refinement 'SHELXL-97 (Sheldrick, 1997)'
_computing_structure_solution 'SHELXS-97 (Sheldrick, 1990)'
_diffrn_ambient_temperature 193(2)
_diffrn_measured_fraction_theta_full 0.996
_diffrn_measured_fraction_theta_max 0.996
_diffrn_radiation_monochromator graphite
_diffrn_radiation_source 'fine-focus sealed tube'
_diffrn_radiation_type MoK\a
_diffrn_radiation_wavelength 0.71073
_diffrn_reflns_av_R_equivalents 0.0572
_diffrn_reflns_av_sigmaI/netI 0.0390
_diffrn_reflns_limit_h_max 20
_diffrn_reflns_limit_h_min -21
_diffrn_reflns_limit_k_max 22
_diffrn_reflns_limit_k_min -22
_diffrn_reflns_limit_l_max 24
_diffrn_reflns_limit_l_min -17
_diffrn_reflns_number 38662
_diffrn_reflns_theta_full 27.44
_diffrn_reflns_theta_max 27.44
_diffrn_reflns_theta_min 3.18
_exptl_absorpt_coefficient_mu 0.105
_exptl_absorpt_correction_T_max 1.0000
_exptl_absorpt_correction_T_min 0.8832
_exptl_absorpt_correction_type multi-scan
_exptl_crystal_colour colorless
_exptl_crystal_density_diffrn 1.268
_exptl_crystal_density_method 'not measured'
_exptl_crystal_description block
_exptl_crystal_F_000 2272
_exptl_crystal_size_max 0.35
_exptl_crystal_size_mid 0.30
_exptl_crystal_size_min 0.27
_refine_diff_density_max 0.352
_refine_diff_density_min -0.500
_refine_diff_density_rms 0.044
_refine_ls_extinction_method none
_refine_ls_goodness_of_fit_ref 1.153
_refine_ls_hydrogen_treatment mixed
_refine_ls_matrix_type full
_refine_ls_number_parameters 331
_refine_ls_number_reflns 6316
_refine_ls_number_restraints 0
_refine_ls_restrained_S_all 1.153
_refine_ls_R_factor_all 0.0986
_refine_ls_R_factor_gt 0.0777
_refine_ls_shift/su_max 0.001
_refine_ls_shift/su_mean 0.000
_refine_ls_structure_factor_coef Fsqd
_refine_ls_weighting_details 'calc w=1/[\s^2^(Fo^2^)+(0.0593P)^2^+3.4253P] where P=(Fo^2^+2Fc^2^)/3'
_refine_ls_weighting_scheme calc
_refine_ls_wR_factor_gt 0.1651
_refine_ls_wR_factor_ref 0.1763
_reflns_number_gt 5098
_reflns_number_total 6316
_reflns_threshold_expression >2sigma(I)
_cod_data_source_file ja503344b_si_003.cif
_cod_data_source_block 193K
_cod_depositor_comments
;
The following automatic conversions were performed:

'_exptl_absorpt_correction_type' value 'Multi-scan' changed to
'multi-scan' according to
/usr/data/users/saulius/crontab/automatic-downloads/rss-feeds/ACS/lib/dictionaries/cif_core.dic
dictionary named 'cif_core.dic' version 2.4.2 from 2011-04-26.

Automatic conversion script
Id: cif_fix_values 2281 2013-09-26 08:29:07Z andrius 

 Adding full bibliography for 4122142--4122144.cif.
;
_cod_original_sg_symbol_H-M ' P b c n  '
_cod_database_code 4122142

loop_
_symmetry_equiv_pos_as_xyz
'x, y, z'
'-x+1/2, -y+1/2, z+1/2'
'-x, y, -z+1/2'
'x+1/2, -y+1/2, -z'
'-x, -y, -z'
'x-1/2, y-1/2, -z-1/2'
'x, -y, z-1/2'
'-x-1/2, y-1/2, z'

loop_
_atom_site_label
_atom_site_type_symbol
_atom_site_fract_x
_atom_site_fract_y
_atom_site_fract_z
_atom_site_U_iso_or_equiv
_atom_site_adp_type
_atom_site_occupancy
_atom_site_symmetry_multiplicity
_atom_site_calc_flag
_atom_site_refinement_flags
O1 O 0.14376(9) -0.11155(10) 0.45872(10) 0.0429(4) Uani 1 1 d .
O2 O 0.17835(10) 0.03183(10) 0.40260(9) 0.0440(4) Uani 1 1 d .
O3 O 0.33256(9) 0.09123(9) 0.41941(9) 0.0368(4) Uani 1 1 d .
O4 O 0.40920(9) 0.05910(9) 0.55186(8) 0.0359(4) Uani 1 1 d .
O5 O 0.26241(10) 0.06234(9) 0.63054(9) 0.0402(4) Uani 1 1 d .
O6 O 0.15254(9) -0.04958(10) 0.59140(9) 0.0413(4) Uani 1 1 d .
C13 C 0.44802(14) 0.09225(14) 0.49176(13) 0.0395(5) Uani 1 1 d .
H13A H 0.4712 0.0507 0.4626 0.047 Uiso 1 1 calc R
H13B H 0.4921 0.1249 0.5087 0.047 Uiso 1 1 calc R
C14 C 0.39412(15) 0.13950(13) 0.44592(14) 0.0411(6) Uani 1 1 d .
H14A H 0.3710 0.1819 0.4741 0.049 Uiso 1 1 calc R
H14B H 0.4244 0.1619 0.4059 0.049 Uiso 1 1 calc R
C15 C 0.27019(16) 0.13444(14) 0.38778(14) 0.0454(6) Uani 1 1 d .
H15A H 0.2924 0.1712 0.3530 0.054 Uiso 1 1 calc R
H15B H 0.2416 0.1638 0.4248 0.054 Uiso 1 1 calc R
C16 C 0.21411(16) 0.08081(15) 0.35116(14) 0.0465(6) Uani 1 1 d .
H16A H 0.1727 0.1104 0.3260 0.056 Uiso 1 1 calc R
H16B H 0.2432 0.0498 0.3157 0.056 Uiso 1 1 calc R
C17 C 0.12035(15) -0.01750(18) 0.37102(15) 0.0506(7) Uani 1 1 d .
H17A H 0.1458 -0.0513 0.3355 0.061 Uiso 1 1 calc R
H17B H 0.0793 0.0134 0.3466 0.061 Uiso 1 1 calc R
C18 C 0.08331(15) -0.06449(17) 0.42847(16) 0.0523(7) Uani 1 1 d .
H18A H 0.0602 -0.0308 0.4653 0.063 Uiso 1 1 calc R
H18B H 0.0405 -0.0968 0.4086 0.063 Uiso 1 1 calc R
C19 C 0.11917(15) -0.15507(14) 0.51876(16) 0.0488(7) Uani 1 1 d .
H19A H 0.1634 -0.1888 0.5335 0.059 Uiso 1 1 calc R
H19B H 0.0744 -0.1883 0.5045 0.059 Uiso 1 1 calc R
C20 C 0.09402(15) -0.10752(15) 0.58153(15) 0.0479(7) Uani 1 1 d .
H20A H 0.0416 -0.0840 0.5725 0.057 Uiso 1 1 calc R
H20B H 0.0900 -0.1399 0.6245 0.057 Uiso 1 1 calc R
C21 C 0.13867(15) 0.00026(16) 0.65031(14) 0.0471(6) Uani 1 1 d .
H21A H 0.1602 -0.0227 0.6944 0.056 Uiso 1 1 calc R
H21B H 0.0810 0.0084 0.6567 0.056 Uiso 1 1 calc R
C22 C 0.17885(15) 0.07492(15) 0.63553(14) 0.0452(6) Uani 1 1 d .
H22A H 0.1588 0.0968 0.5904 0.054 Uiso 1 1 calc R
H22B H 0.1674 0.1117 0.6742 0.054 Uiso 1 1 calc R
C23 C 0.39116(16) 0.11184(14) 0.60820(14) 0.0447(6) Uani 1 1 d .
H23A H 0.4212 0.1598 0.6006 0.054 Uiso 1 1 calc R
H23B H 0.4086 0.0896 0.6540 0.054 Uiso 1 1 calc R
C24 C 0.30467(17) 0.13012(14) 0.61248(15) 0.0468(6) Uani 1 1 d .
H24A H 0.2955 0.1700 0.6490 0.056 Uiso 1 1 calc R
H24B H 0.2858 0.1499 0.5662 0.056 Uiso 1 1 calc R
N1 N 0.29041(10) -0.04531(9) 0.50607(9) 0.0262(4) Uani 1 1 d .
H1A H 0.2682 -0.0256 0.4685 0.031 Uiso 1 1 d R
H1B H 0.3235 -0.0088 0.5230 0.031 Uiso 1 1 d R
H1C H 0.2514 -0.0472 0.5392 0.031 Uiso 1 1 d R
C1 C 0.35262(12) -0.15640(11) 0.56409(12) 0.0282(4) Uani 1 1 d .
C2 C 0.38968(13) -0.22790(12) 0.55822(13) 0.0329(5) Uani 1 1 d .
H2A H 0.4050 -0.2546 0.6000 0.040 Uiso 1 1 calc R
C3 C 0.40424(13) -0.26006(12) 0.49256(13) 0.0351(5) Uani 1 1 d .
H3A H 0.4285 -0.3090 0.4896 0.042 Uiso 1 1 calc R
C4 C 0.38372(13) -0.22154(12) 0.43079(12) 0.0327(5) Uani 1 1 d .
H4A H 0.3954 -0.2440 0.3860 0.039 Uiso 1 1 calc R
C5 C 0.34617(12) -0.15031(12) 0.43334(11) 0.0274(4) Uani 1 1 d .
C6 C 0.33105(11) -0.11977(11) 0.50063(11) 0.0248(4) Uani 1 1 d .
C7 C 0.32589(8) -0.10985(7) 0.36413(6) 0.0342(5) Uani 1 1 d .
H7A H 0.2919 -0.0647 0.3760 0.041 Uiso 1 1 d R
C8 C 0.40099(8) -0.08011(7) 0.32792(6) 0.0494(6) Uani 1 1 d R
H8A H 0.4303 -0.0473 0.3610 0.074 Uiso 1 1 calc R
H8B H 0.3864 -0.0505 0.2856 0.074 Uiso 1 1 calc R
H8C H 0.4344 -0.1235 0.3139 0.074 Uiso 1 1 calc R
C9 C 0.27885(8) -0.16137(7) 0.31375(6) 0.0493(7) Uani 1 1 d R
H9A H 0.2310 -0.1798 0.3379 0.074 Uiso 1 1 calc R
H9B H 0.3117 -0.2051 0.2997 0.074 Uiso 1 1 calc R
H9C H 0.2637 -0.1322 0.2714 0.074 Uiso 1 1 calc R
C10 C 0.33817(8) -0.12292(7) 0.63750(6) 0.0341(5) Uani 1 1 d R
H10A H 0.3098 -0.0731 0.6315 0.041 Uiso 1 1 d R
C11 C 0.41588(17) -0.10709(16) 0.67659(14) 0.0484(6) Uani 1 1 d .
H11A H 0.4490 -0.0729 0.6479 0.073 Uiso 1 1 calc R
H11B H 0.4440 -0.1554 0.6846 0.073 Uiso 1 1 calc R
H11C H 0.4045 -0.0828 0.7224 0.073 Uiso 1 1 calc R
C12 C 0.28495(16) -0.17618(15) 0.68180(14) 0.0472(6) Uani 1 1 d .
H12A H 0.2354 -0.1857 0.6561 0.071 Uiso 1 1 calc R
H12B H 0.2732 -0.1520 0.7276 0.071 Uiso 1 1 calc R
H12C H 0.3124 -0.2249 0.6899 0.071 Uiso 1 1 calc R
B1 B 0.5000 0.6705(3) 0.7500 0.0465(10) Uani 1 2 d S
F1 F 0.5000 0.59094(16) 0.7500 0.1047(11) Uani 1 2 d S
F2 F 0.5359(6) 0.6846(3) 0.8071(5) 0.114(2) Uani 0.50 1 d P
F3 F 0.4227(3) 0.6937(3) 0.7533(6) 0.113(2) Uani 0.50 1 d P
F4 F 0.5326(8) 0.7086(4) 0.6924(5) 0.143(3) Uani 0.50 1 d P
B2 B 0.5000 0.7040(2) 0.2500 0.0361(8) Uani 1 2 d S
F5 F 0.45439(13) 0.66027(14) 0.29176(12) 0.1012(8) Uani 1 1 d .
F6 F 0.54589(15) 0.74926(12) 0.29261(12) 0.0987(8) Uani 1 1 d .

loop_
_atom_site_aniso_label
_atom_site_aniso_U_11
_atom_site_aniso_U_22
_atom_site_aniso_U_33
_atom_site_aniso_U_23
_atom_site_aniso_U_13
_atom_site_aniso_U_12
O1 0.0288(8) 0.0464(10) 0.0536(11) -0.0075(8) -0.0019(7) 0.0014(7)
O2 0.0389(9) 0.0508(10) 0.0422(10) 0.0014(8) -0.0071(8) 0.0035(8)
O3 0.0369(9) 0.0297(8) 0.0437(10) 0.0030(7) -0.0057(7) 0.0034(7)
O4 0.0374(8) 0.0310(8) 0.0394(9) -0.0045(7) -0.0006(7) -0.0039(7)
O5 0.0419(9) 0.0328(8) 0.0459(10) -0.0034(7) 0.0028(8) 0.0101(7)
O6 0.0348(9) 0.0450(10) 0.0442(10) -0.0058(8) 0.0129(7) -0.0031(7)
C13 0.0328(12) 0.0392(12) 0.0464(15) -0.0031(11) 0.0030(10) -0.0055(10)
C14 0.0431(13) 0.0328(12) 0.0474(15) 0.0018(10) 0.0066(11) -0.0057(10)
C15 0.0546(16) 0.0354(12) 0.0461(15) 0.0084(11) -0.0065(12) 0.0127(11)
C16 0.0478(14) 0.0487(14) 0.0428(15) 0.0108(12) -0.0101(12) 0.0104(12)
C17 0.0329(12) 0.0691(18) 0.0499(16) -0.0020(14) -0.0096(11) 0.0047(12)
C18 0.0293(12) 0.0650(18) 0.0624(18) -0.0032(14) -0.0088(12) 0.0051(12)
C19 0.0323(12) 0.0345(12) 0.079(2) -0.0028(13) 0.0014(13) -0.0057(10)
C20 0.0335(12) 0.0461(14) 0.0640(18) 0.0097(13) 0.0108(12) -0.0022(11)
C21 0.0391(13) 0.0638(17) 0.0383(14) -0.0033(12) 0.0088(11) 0.0137(12)
C22 0.0434(14) 0.0463(14) 0.0461(15) -0.0083(12) -0.0009(11) 0.0172(11)
C23 0.0561(16) 0.0377(13) 0.0402(14) -0.0110(11) -0.0037(12) -0.0081(11)
C24 0.0653(17) 0.0301(12) 0.0449(15) -0.0057(11) 0.0073(13) 0.0041(11)
N1 0.0272(8) 0.0219(8) 0.0296(9) 0.0001(7) 0.0006(7) 0.0031(7)
C1 0.0267(10) 0.0244(10) 0.0334(12) -0.0002(8) 0.0015(9) -0.0012(8)
C2 0.0303(11) 0.0266(10) 0.0419(13) 0.0033(9) -0.0023(9) 0.0031(8)
C3 0.0299(11) 0.0249(10) 0.0504(14) -0.0044(10) -0.0008(10) 0.0044(8)
C4 0.0298(11) 0.0300(11) 0.0382(13) -0.0098(9) 0.0006(9) 0.0015(9)
C5 0.0226(9) 0.0279(10) 0.0318(12) -0.0032(8) -0.0007(8) 0.0000(8)
C6 0.0216(9) 0.0195(9) 0.0334(11) -0.0005(8) -0.0003(8) 0.0013(7)
C7 0.0392(12) 0.0330(11) 0.0303(12) -0.0041(9) -0.0018(10) 0.0069(9)
C8 0.0568(16) 0.0490(15) 0.0424(15) 0.0042(12) 0.0092(12) -0.0048(12)
C9 0.0536(16) 0.0530(16) 0.0412(15) -0.0096(12) -0.0132(12) 0.0050(13)
C10 0.0432(13) 0.0292(11) 0.0300(12) 0.0018(9) 0.0008(10) 0.0057(9)
C11 0.0576(16) 0.0458(14) 0.0418(15) -0.0068(12) -0.0092(13) -0.0016(12)
C12 0.0556(16) 0.0446(14) 0.0413(15) 0.0043(11) 0.0117(12) 0.0018(12)
B1 0.047(2) 0.044(2) 0.049(3) 0.000 -0.011(2) 0.000
F1 0.114(3) 0.0511(16) 0.149(3) 0.000 -0.007(2) 0.000
F2 0.133(5) 0.099(4) 0.111(5) -0.033(4) -0.091(4) 0.004(4)
F3 0.052(3) 0.097(4) 0.189(7) -0.009(5) -0.020(4) 0.031(3)
F4 0.189(8) 0.114(5) 0.128(6) 0.055(4) 0.073(6) 0.034(5)
B2 0.040(2) 0.0333(18) 0.035(2) 0.000 0.0038(16) 0.000
F5 0.0907(16) 0.1083(18) 0.1048(17) 0.0248(14) 0.0341(13) -0.0377(14)
F6 0.126(2) 0.0741(14) 0.0961(16) -0.0080(12) -0.0489(14) -0.0261(13)

loop_
_atom_type_symbol
_atom_type_description
_atom_type_scat_dispersion_real
_atom_type_scat_dispersion_imag
_atom_type_scat_source
C C 0.0033 0.0016 'International Tables Vol C Tables 4.2.6.8 and 6.1.1.4'
H H 0.0000 0.0000 'International Tables Vol C Tables 4.2.6.8 and 6.1.1.4'
B B 0.0013 0.0007 'International Tables Vol C Tables 4.2.6.8 and 6.1.1.4'
N N 0.0061 0.0033 'International Tables Vol C Tables 4.2.6.8 and 6.1.1.4'
O O 0.0106 0.0060 'International Tables Vol C Tables 4.2.6.8 and 6.1.1.4'
F F 0.0171 0.0103 'International Tables Vol C Tables 4.2.6.8 and 6.1.1.4'

loop_
_geom_angle_atom_site_label_1
_geom_angle_atom_site_label_2
_geom_angle_atom_site_label_3
_geom_angle
_geom_angle_site_symmetry_1
_geom_angle_site_symmetry_3
C19 O1 C18 114.57(19) . .
C16 O2 C17 111.60(19) . .
C15 O3 C14 111.72(18) . .
C13 O4 C23 114.91(18) . .
C24 O5 C22 112.43(19) . .
C20 O6 C21 114.85(19) . .
O4 C13 C14 113.59(19) . .
O4 C13 H13A 108.8 . .
C14 C13 H13A 108.8 . .
O4 C13 H13B 108.8 . .
C14 C13 H13B 108.8 . .
H13A C13 H13B 107.7 . .
O3 C14 C13 108.47(18) . .
O3 C14 H14A 110.0 . .
C13 C14 H14A 110.0 . .
O3 C14 H14B 110.0 . .
C13 C14 H14B 110.0 . .
H14A C14 H14B 108.4 . .
O3 C15 C16 109.08(19) . .
O3 C15 H15A 109.9 . .
C16 C15 H15A 109.9 . .
O3 C15 H15B 109.9 . .
C16 C15 H15B 109.9 . .
H15A C15 H15B 108.3 . .
O2 C16 C15 109.3(2) . .
O2 C16 H16A 109.8 . .
C15 C16 H16A 109.8 . .
O2 C16 H16B 109.8 . .
C15 C16 H16B 109.8 . .
H16A C16 H16B 108.3 . .
O2 C17 C18 108.4(2) . .
O2 C17 H17A 110.0 . .
C18 C17 H17A 110.0 . .
O2 C17 H17B 110.0 . .
C18 C17 H17B 110.0 . .
H17A C17 H17B 108.4 . .
O1 C18 C17 107.8(2) . .
O1 C18 H18A 110.1 . .
C17 C18 H18A 110.1 . .
O1 C18 H18B 110.1 . .
C17 C18 H18B 110.1 . .
H18A C18 H18B 108.5 . .
O1 C19 C20 114.2(2) . .
O1 C19 H19A 108.7 . .
C20 C19 H19A 108.7 . .
O1 C19 H19B 108.7 . .
C20 C19 H19B 108.7 . .
H19A C19 H19B 107.6 . .
O6 C20 C19 107.39(19) . .
O6 C20 H20A 110.2 . .
C19 C20 H20A 110.2 . .
O6 C20 H20B 110.2 . .
C19 C20 H20B 110.2 . .
H20A C20 H20B 108.5 . .
O6 C21 C22 108.2(2) . .
O6 C21 H21A 110.1 . .
C22 C21 H21A 110.1 . .
O6 C21 H21B 110.1 . .
C22 C21 H21B 110.1 . .
H21A C21 H21B 108.4 . .
O5 C22 C21 109.0(2) . .
O5 C22 H22A 109.9 . .
C21 C22 H22A 109.9 . .
O5 C22 H22B 109.9 . .
C21 C22 H22B 109.9 . .
H22A C22 H22B 108.3 . .
O4 C23 C24 112.5(2) . .
O4 C23 H23A 109.1 . .
C24 C23 H23A 109.1 . .
O4 C23 H23B 109.1 . .
C24 C23 H23B 109.1 . .
H23A C23 H23B 107.8 . .
O5 C24 C23 108.9(2) . .
O5 C24 H24A 109.9 . .
C23 C24 H24A 109.9 . .
O5 C24 H24B 109.9 . .
C23 C24 H24B 109.9 . .
H24A C24 H24B 108.3 . .
C6 N1 H1A 119.5 . .
C6 N1 H1B 111.0 . .
H1A N1 H1B 105.9 . .
C6 N1 H1C 110.7 . .
H1A N1 H1C 105.1 . .
H1B N1 H1C 103.3 . .
C2 C1 C6 117.08(19) . .
C2 C1 C10 119.10(18) . .
C6 C1 C10 123.82(17) . .
C3 C2 C1 120.9(2) . .
C3 C2 H2A 119.6 . .
C1 C2 H2A 119.6 . .
C2 C3 C4 120.6(2) . .
C2 C3 H3A 119.7 . .
C4 C3 H3A 119.7 . .
C3 C4 C5 121.1(2) . .
C3 C4 H4A 119.5 . .
C5 C4 H4A 119.5 . .
C4 C5 C6 116.98(19) . .
C4 C5 C7 119.11(18) . .
C6 C5 C7 123.90(17) . .
C5 C6 C1 123.37(18) . .
C5 C6 N1 118.98(18) . .
C1 C6 N1 117.65(18) . .
C5 C7 C9 111.98(9) . .
C5 C7 C8 110.68(9) . .
C9 C7 C8 110.7 . .
C5 C7 H7A 107.7 . .
C9 C7 H7A 107.8 . .
C8 C7 H7A 107.8 . .
C7 C8 H8A 109.5 . .
C7 C8 H8B 109.5 . .
H8A C8 H8B 109.5 . .
C7 C8 H8C 109.5 . .
H8A C8 H8C 109.5 . .
H8B C8 H8C 109.5 . .
C7 C9 H9A 109.5 . .
C7 C9 H9B 109.5 . .
H9A C9 H9B 109.5 . .
C7 C9 H9C 109.5 . .
H9A C9 H9C 109.5 . .
H9B C9 H9C 109.5 . .
C1 C10 C11 111.69(15) . .
C1 C10 C12 110.70(15) . .
C11 C10 C12 110.42(17) . .
C1 C10 H10A 108.0 . .
C11 C10 H10A 107.9 . .
C12 C10 H10A 108.0 . .
C10 C11 H11A 109.5 . .
C10 C11 H11B 109.5 . .
H11A C11 H11B 109.5 . .
C10 C11 H11C 109.5 . .
H11A C11 H11C 109.5 . .
H11B C11 H11C 109.5 . .
C10 C12 H12A 109.5 . .
C10 C12 H12B 109.5 . .
H12A C12 H12B 109.5 . .
C10 C12 H12C 109.5 . .
H12A C12 H12C 109.5 . .
H12B C12 H12C 109.5 . .
F2 B1 F2 157.5(7) . 3_656
F2 B1 F3 61.5(4) . 3_656
F2 B1 F3 111.2(4) 3_656 3_656
F2 B1 F3 111.2(4) . .
F2 B1 F3 61.5(4) 3_656 .
F3 B1 F3 145.5(6) 3_656 .
F2 B1 F4 112.6(5) . .
F2 B1 F4 55.1(4) 3_656 .
F3 B1 F4 56.1(4) 3_656 .
F3 B1 F4 105.8(4) . .
F2 B1 F4 55.1(4) . 3_656
F2 B1 F4 112.6(5) 3_656 3_656
F3 B1 F4 105.8(4) 3_656 3_656
F3 B1 F4 56.1(4) . 3_656
F4 B1 F4 122.7(7) . 3_656
F2 B1 F1 101.3(3) . .
F2 B1 F1 101.3(3) 3_656 .
F3 B1 F1 107.3(3) 3_656 .
F3 B1 F1 107.3(3) . .
F4 B1 F1 118.7(3) . .
F4 B1 F1 118.7(3) 3_656 .
F4 F2 B1 67.8(4) 3_656 .
F4 F2 F3 117.1(7) 3_656 3_656
B1 F2 F3 63.2(4) . 3_656
F4 F3 F2 112.9(5) 3_656 3_656
F4 F3 B1 62.7(4) 3_656 .
F2 F3 B1 55.3(3) 3_656 .
F2 F4 F3 118.1(5) 3_656 3_656
F2 F4 B1 57.1(3) 3_656 .
F3 F4 B1 61.1(3) 3_656 .
F5 B2 F5 110.4(3) 3_655 .
F5 B2 F6 110.43(16) 3_655 .
F5 B2 F6 108.11(15) . .
F5 B2 F6 108.11(15) 3_655 3_655
F5 B2 F6 110.43(16) . 3_655
F6 B2 F6 109.3(3) . 3_655

loop_
_geom_bond_atom_site_label_1
_geom_bond_atom_site_label_2
_geom_bond_distance
_geom_bond_site_symmetry_2
O1 C19 1.424(3) .
O1 C18 1.428(3) .
O2 C16 1.426(3) .
O2 C17 1.433(3) .
O3 C15 1.425(3) .
O3 C14 1.428(3) .
O4 C13 1.430(3) .
O4 C23 1.437(3) .
O5 C24 1.423(3) .
O5 C22 1.430(3) .
O6 C20 1.426(3) .
O6 C21 1.429(3) .
C13 C14 1.501(3) .
C13 H13A 0.9900 .
C13 H13B 0.9900 .
C14 H14A 0.9900 .
C14 H14B 0.9900 .
C15 C16 1.499(4) .
C15 H15A 0.9900 .
C15 H15B 0.9900 .
C16 H16A 0.9900 .
C16 H16B 0.9900 .
C17 C18 1.495(4) .
C17 H17A 0.9900 .
C17 H17B 0.9900 .
C18 H18A 0.9900 .
C18 H18B 0.9900 .
C19 C20 1.505(4) .
C19 H19A 0.9900 .
C19 H19B 0.9900 .
C20 H20A 0.9900 .
C20 H20B 0.9900 .
C21 C22 1.496(4) .
C21 H21A 0.9900 .
C21 H21B 0.9900 .
C22 H22A 0.9900 .
C22 H22B 0.9900 .
C23 C24 1.496(4) .
C23 H23A 0.9900 .
C23 H23B 0.9900 .
C24 H24A 0.9900 .
C24 H24B 0.9900 .
N1 C6 1.474(2) .
N1 H1A 0.8714 .
N1 H1B 0.9050 .
N1 H1C 0.9075 .
C1 C2 1.401(3) .
C1 C6 1.403(3) .
C1 C10 1.520(2) .
C2 C3 1.380(3) .
C2 H2A 0.9500 .
C3 C4 1.387(3) .
C3 H3A 0.9500 .
C4 C5 1.397(3) .
C4 H4A 0.9500 .
C5 C6 1.398(3) .
C5 C7 1.521(2) .
C7 C9 1.5293 .
C7 C8 1.5294 .
C7 H7A 1.0009 .
C8 H8A 0.9800 .
C8 H8B 0.9800 .
C8 H8C 0.9800 .
C9 H9A 0.9800 .
C9 H9B 0.9800 .
C9 H9C 0.9800 .
C10 C11 1.528(3) .
C10 C12 1.538(3) .
C10 H10A 1.0002 .
C11 H11A 0.9800 .
C11 H11B 0.9800 .
C11 H11C 0.9800 .
C12 H12A 0.9800 .
C12 H12B 0.9800 .
C12 H12C 0.9800 .
B1 F2 1.258(4) .
B1 F2 1.258(4) 3_656
B1 F3 1.367(5) 3_656
B1 F3 1.367(5) .
B1 F4 1.387(6) .
B1 F4 1.387(6) 3_656
B1 F1 1.390(5) .
F2 F4 1.230(9) 3_656
F2 F3 1.345(8) 3_656
F3 F4 1.296(9) 3_656
F3 F2 1.345(8) 3_656
F4 F2 1.229(9) 3_656
F4 F3 1.296(9) 3_656
B2 F5 1.339(3) 3_655
B2 F5 1.339(3) .
B2 F6 1.367(3) .
B2 F6 1.367(3) 3_655
